data_7151068
loop_
_publ_author_name
'Koketsu, Mamoru'
'Otsuka, Toshihiro'
'Swenson, Dale'
'Ishihara, Hideharu'

_publ_section_title
;
 The synthesis of 1-thia-6-oxa-6alambda(4)-seleno-3-azapentalene and a
 3H-1,2,4-dithiazole.
;
_journal_issue 4
_journal_name_full 'Organic &amp; biomolecular chemistry'
_journal_page_first 613
_journal_page_last 616
_journal_paper_doi 10.1039/b617097h
_journal_volume 5
_journal_year 2007
_chemical_formula_moiety 'C9 H12 N2 O2 S2'
_chemical_formula_sum 'C9 H12 N2 O2 S2'
_chemical_formula_weight 244.33
_chemical_name_systematic
;
3-Diacetylmethylidene-5-dimethylamino-3H-1,2,4-dithiazole
;
_space_group_IT_number 14
_symmetry_cell_setting monoclinic
_symmetry_space_group_name_Hall '-P 2ybc'
_symmetry_space_group_name_H-M 'P 1 21/c 1'
_atom_sites_solution_hydrogens geom
_atom_sites_solution_primary direct
_atom_sites_solution_secondary difmap
_audit_creation_method SHELXL-97
_cell_angle_alpha 90.00
_cell_angle_beta 110.288(5)
_cell_angle_gamma 90.00
_cell_formula_units_Z 4
_cell_length_a 7.6627(8)
_cell_length_b 18.4638(18)
_cell_length_c 8.3775(8)
_cell_measurement_reflns_used 4982
_cell_measurement_temperature 190(2)
_cell_measurement_theta_max 27.5
_cell_measurement_theta_min 1.0
_cell_volume 1111.74(19)
_computing_cell_refinement 'HKL Scalepack (Otwinowski & Minor, 1997)'
_computing_data_collection 'Collect (Nonius BV, 1997-2000)'
_computing_data_reduction 'HKL Denzo, Scalepack (Otwinowski & Minor, 1997)'
_computing_molecular_graphics 'SHELXTL V6.1 (Sheldrick, 1997)'
_computing_publication_material 'SHELXTL V6.1 (Sheldrick, 1997)'
_computing_structure_refinement 'SHELXTL V6.1 (Sheldrick, 1997)'
_computing_structure_solution 'SHELXTL V6.1 (Sheldrick, 1997)'
_diffrn_ambient_temperature 190(2)
_diffrn_detector_area_resol_mean 9
_diffrn_measured_fraction_theta_full 1.000
_diffrn_measured_fraction_theta_max 1.000
_diffrn_measurement_device_type KappaCCD
_diffrn_measurement_method 'CCD phi and omega scans'
_diffrn_radiation_monochromator graphite
_diffrn_radiation_source 'fine-focus sealed tube'
_diffrn_radiation_type MoK\a
_diffrn_radiation_wavelength 0.71069
_diffrn_reflns_av_R_equivalents 0.0249
_diffrn_reflns_av_sigmaI/netI 0.0251
_diffrn_reflns_limit_h_max 9
_diffrn_reflns_limit_h_min -9
_diffrn_reflns_limit_k_max 23
_diffrn_reflns_limit_k_min -23
_diffrn_reflns_limit_l_max 10
_diffrn_reflns_limit_l_min -10
_diffrn_reflns_number 31420
_diffrn_reflns_theta_full 27.47
_diffrn_reflns_theta_max 27.5
_diffrn_reflns_theta_min 2.8
_diffrn_standards_number 0
_exptl_absorpt_coefficient_mu 0.460
_exptl_absorpt_correction_T_max 0.9729
_exptl_absorpt_correction_T_min 0.8373
_exptl_absorpt_correction_type multi-scan
_exptl_absorpt_process_details 'HKL Scalepack (Otwinowski & Minor, 1997)'
_exptl_crystal_colour orange
_exptl_crystal_density_diffrn 1.460
_exptl_crystal_density_method 'not measured'
_exptl_crystal_description needle
_exptl_crystal_F_000 512
_exptl_crystal_size_max 0.40
_exptl_crystal_size_mid 0.10
_exptl_crystal_size_min 0.06
_refine_diff_density_max 0.315
_refine_diff_density_min -0.215
_refine_diff_density_rms 0.047
_refine_ls_extinction_method none
_refine_ls_goodness_of_fit_ref 1.031
_refine_ls_hydrogen_treatment constr
_refine_ls_matrix_type full
_refine_ls_number_parameters 140
_refine_ls_number_reflns 2537
_refine_ls_number_restraints 0
_refine_ls_restrained_S_all 1.031
_refine_ls_R_factor_all 0.0412
_refine_ls_R_factor_gt 0.0320
_refine_ls_shift/su_max 0.011
_refine_ls_shift/su_mean 0.000
_refine_ls_structure_factor_coef Fsqd
_refine_ls_weighting_details 'calc w=1/[\s^2^(Fo^2^)+(0.0377P)^2^+0.4864P] where P=(Fo^2^+2Fc^2^)/3'
_refine_ls_weighting_scheme calc
_refine_ls_wR_factor_gt 0.0802
_refine_ls_wR_factor_ref 0.0845
_reflns_number_gt 2138
_reflns_number_total 2537
_reflns_threshold_expression >2sigma(I)
_cod_data_source_file b617097h.txt
_cod_data_source_block kok43
_cod_depositor_comments
;
The following automatic conversions were performed:
'_symmetry_cell_setting' value 'Monoclinic' changed to 'monoclinic'
according to '/home/saulius/struct/CIF-dictionaries/cif_core.dic'
dictionary named 'cif_core.dic' version 2.4.1 from 2010-06-29.

Automatic conversion script
Id: cif_fix_enum 1527 2010-12-29 10:47:43Z saulius 
;
_cod_original_sg_symbol_Hall '-P 2ybc '
_cod_original_sg_symbol_H-M 'P 2(1)/c '
_cod_database_code 7151068

loop_
_symmetry_equiv_pos_as_xyz
'x, y, z'
'-x, y+1/2, -z+1/2'
'-x, -y, -z'
'x, -y-1/2, z-1/2'

loop_
_atom_site_label
_atom_site_type_symbol
_atom_site_fract_x
_atom_site_fract_y
_atom_site_fract_z
_atom_site_U_iso_or_equiv
_atom_site_adp_type
_atom_site_occupancy
_atom_site_symmetry_multiplicity
_atom_site_calc_flag
_atom_site_refinement_flags
_atom_site_disorder_assembly
_atom_site_disorder_group
S1 S 0.45506(6) 0.06985(2) 0.25642(5) 0.03383(13) Uani 1 1 d . . .
C1 C 0.3027(2) 0.07588(8) 0.04782(19) 0.0264(3) Uani 1 1 d . . .
S2 S 0.42912(6) -0.04522(2) 0.26335(5) 0.03232(12) Uani 1 1 d . . .
N2 N 0.22342(17) 0.01591(6) -0.03230(16) 0.0264(3) Uani 1 1 d . . .
C3 C 0.26871(19) -0.04644(8) 0.05111(19) 0.0246(3) Uani 1 1 d . . .
C4 C 0.1938(2) -0.11410(8) -0.01829(19) 0.0264(3) Uani 1 1 d . . .
O5 O 0.38250(17) -0.16270(6) 0.23739(15) 0.0389(3) Uani 1 1 d . . .
C5 C 0.2649(2) -0.17471(8) 0.0909(2) 0.0306(3) Uani 1 1 d . . .
N6 N 0.26531(18) 0.13935(7) -0.03090(17) 0.0304(3) Uani 1 1 d . . .
C7 C 0.3511(2) 0.20604(9) 0.0552(2) 0.0382(4) Uani 1 1 d . . .
H7A H 0.3333 0.2095 0.1653 0.057 Uiso 1 1 calc R . .
H7B H 0.2929 0.2478 -0.0152 0.057 Uiso 1 1 calc R . .
H7C H 0.4844 0.2055 0.0732 0.057 Uiso 1 1 calc R . .
C8 C 0.1444(2) 0.14320(9) -0.2086(2) 0.0365(4) Uani 1 1 d . . .
H8A H 0.2148 0.1294 -0.2817 0.055 Uiso 1 1 calc R . .
H8B H 0.0978 0.1928 -0.2356 0.055 Uiso 1 1 calc R . .
H8C H 0.0393 0.1100 -0.2279 0.055 Uiso 1 1 calc R . .
C9 C 0.0515(2) -0.12293(8) -0.1889(2) 0.0288(3) Uani 1 1 d . . .
O9 O -0.03681(16) -0.17947(6) -0.22768(15) 0.0395(3) Uani 1 1 d . . .
C10 C 0.0106(3) -0.06363(9) -0.3201(2) 0.0406(4) Uani 1 1 d . . .
H10A H -0.0686 -0.0827 -0.4307 0.061 Uiso 1 1 calc R . .
H10B H 0.1276 -0.0458 -0.3287 0.061 Uiso 1 1 calc R . .
H10C H -0.0536 -0.0238 -0.2863 0.061 Uiso 1 1 calc R . .
C11 C 0.2140(2) -0.25228(9) 0.0429(2) 0.0386(4) Uani 1 1 d . . .
H11A H 0.3005 -0.2842 0.1270 0.058 Uiso 1 1 calc R . .
H11B H 0.2213 -0.2619 -0.0697 0.058 Uiso 1 1 calc R . .
H11C H 0.0869 -0.2613 0.0400 0.058 Uiso 1 1 calc R . .

loop_
_atom_site_aniso_label
_atom_site_aniso_U_11
_atom_site_aniso_U_22
_atom_site_aniso_U_33
_atom_site_aniso_U_23
_atom_site_aniso_U_13
_atom_site_aniso_U_12
S1 0.0346(2) 0.0317(2) 0.0301(2) -0.00341(16) 0.00481(17) -0.00319(16)
C1 0.0259(7) 0.0267(7) 0.0275(8) -0.0018(6) 0.0103(6) 0.0005(6)
S2 0.0343(2) 0.0317(2) 0.0268(2) 0.00251(15) 0.00520(16) 0.00220(15)
N2 0.0298(6) 0.0233(6) 0.0257(6) 0.0004(5) 0.0093(5) 0.0001(5)
C3 0.0241(7) 0.0270(8) 0.0244(7) 0.0015(6) 0.0105(6) 0.0028(5)
C4 0.0294(7) 0.0236(7) 0.0291(8) 0.0005(6) 0.0138(6) 0.0016(6)
O5 0.0465(7) 0.0319(6) 0.0343(6) 0.0066(5) 0.0090(5) 0.0040(5)
C5 0.0328(8) 0.0282(8) 0.0346(9) 0.0024(6) 0.0167(7) 0.0029(6)
N6 0.0363(7) 0.0222(6) 0.0330(7) -0.0008(5) 0.0124(6) -0.0016(5)
C7 0.0431(9) 0.0259(8) 0.0467(10) -0.0055(7) 0.0170(8) -0.0051(7)
C8 0.0422(9) 0.0284(8) 0.0354(9) 0.0055(7) 0.0089(7) 0.0032(7)
C9 0.0286(7) 0.0269(8) 0.0325(8) -0.0039(6) 0.0127(6) 0.0020(6)
O9 0.0411(7) 0.0282(6) 0.0453(7) -0.0048(5) 0.0101(6) -0.0047(5)
C10 0.0433(10) 0.0367(9) 0.0323(9) 0.0014(7) 0.0013(7) -0.0036(7)
C11 0.0446(9) 0.0256(8) 0.0456(10) 0.0057(7) 0.0158(8) 0.0028(7)

loop_
_atom_type_symbol
_atom_type_description
_atom_type_scat_dispersion_real
_atom_type_scat_dispersion_imag
_atom_type_scat_source
C C 0.0033 0.0016 'International Tables Vol C Tables 4.2.6.8 and 6.1.1.4'
H H 0.0000 0.0000 'International Tables Vol C Tables 4.2.6.8 and 6.1.1.4'
N N 0.0061 0.0033 'International Tables Vol C Tables 4.2.6.8 and 6.1.1.4'
O O 0.0106 0.0060 'International Tables Vol C Tables 4.2.6.8 and 6.1.1.4'
S S 0.1246 0.1234 'International Tables Vol C Tables 4.2.6.8 and 6.1.1.4'

loop_
_geom_angle_atom_site_label_1
_geom_angle_atom_site_label_2
_geom_angle_atom_site_label_3
_geom_angle
_geom_angle_site_symmetry_1
_geom_angle_site_symmetry_3
_geom_angle_publ_flag
C1 S1 S2 93.14(5) . . yes
N6 C1 N2 120.22(14) . . yes
N6 C1 S1 120.74(11) . . yes
N2 C1 S1 119.05(12) . . yes
C3 S2 S1 91.37(5) . . yes
C1 N2 C3 117.79(13) . . yes
N2 C3 C4 123.70(14) . . yes
N2 C3 S2 118.64(11) . . yes
C4 C3 S2 117.66(11) . . yes
C3 C4 C5 114.76(13) . . yes
C3 C4 C9 123.67(13) . . yes
C5 C4 C9 121.57(13) . . yes
O5 C5 C4 117.98(14) . . yes
O5 C5 C11 117.30(14) . . yes
C4 C5 C11 124.70(15) . . yes
C1 N6 C8 120.15(13) . . yes
C1 N6 C7 121.05(14) . . yes
C8 N6 C7 118.73(13) . . yes
N6 C7 H7A 109.5 . . ?
N6 C7 H7B 109.5 . . ?
H7A C7 H7B 109.5 . . ?
N6 C7 H7C 109.5 . . ?
H7A C7 H7C 109.5 . . ?
H7B C7 H7C 109.5 . . ?
N6 C8 H8A 109.5 . . ?
N6 C8 H8B 109.5 . . ?
H8A C8 H8B 109.5 . . ?
N6 C8 H8C 109.5 . . ?
H8A C8 H8C 109.5 . . ?
H8B C8 H8C 109.5 . . ?
O9 C9 C4 120.38(14) . . yes
O9 C9 C10 118.04(14) . . yes
C4 C9 C10 121.58(13) . . yes
C9 C10 H10A 109.5 . . ?
C9 C10 H10B 109.5 . . ?
H10A C10 H10B 109.5 . . ?
C9 C10 H10C 109.5 . . ?
H10A C10 H10C 109.5 . . ?
H10B C10 H10C 109.5 . . ?
C5 C11 H11A 109.5 . . ?
C5 C11 H11B 109.5 . . ?
H11A C11 H11B 109.5 . . ?
C5 C11 H11C 109.5 . . ?
H11A C11 H11C 109.5 . . ?
H11B C11 H11C 109.5 . . ?

loop_
_geom_bond_atom_site_label_1
_geom_bond_atom_site_label_2
_geom_bond_distance
_geom_bond_site_symmetry_2
_geom_bond_publ_flag
S1 C1 1.7361(15) . yes
S1 S2 2.1367(6) . yes
C1 N6 1.326(2) . yes
C1 N2 1.3279(19) . yes
S2 C3 1.7768(15) . yes
N2 C3 1.3288(19) . yes
C3 C4 1.413(2) . yes
C4 C5 1.428(2) . yes
C4 C9 1.476(2) . yes
O5 C5 1.265(2) . yes
C5 C11 1.502(2) . yes
N6 C8 1.457(2) . yes
N6 C7 1.463(2) . yes
C7 H7A 0.9800 . ?
C7 H7B 0.9800 . ?
C7 H7C 0.9800 . ?
C8 H8A 0.9800 . ?
C8 H8B 0.9800 . ?
C8 H8C 0.9800 . ?
C9 O9 1.2253(19) . yes
C9 C10 1.505(2) . yes
C10 H10A 0.9800 . ?
C10 H10B 0.9800 . ?
C10 H10C 0.9800 . ?
C11 H11A 0.9800 . ?
C11 H11B 0.9800 . ?
C11 H11C 0.9800 . ?

loop_
_geom_torsion_atom_site_label_1
_geom_torsion_atom_site_label_2
_geom_torsion_atom_site_label_3
_geom_torsion_atom_site_label_4
_geom_torsion
_geom_torsion_site_symmetry_1
_geom_torsion_site_symmetry_2
_geom_torsion_site_symmetry_3
_geom_torsion_site_symmetry_4
_geom_torsion_publ_flag
S2 S1 C1 N6 -178.72(12) . . . . ?
S2 S1 C1 N2 1.42(12) . . . . ?
C1 S1 S2 C3 -0.80(7) . . . . ?
N6 C1 N2 C3 178.60(13) . . . . ?
S1 C1 N2 C3 -1.54(19) . . . . ?
C1 N2 C3 C4 179.50(13) . . . . ?
C1 N2 C3 S2 0.68(19) . . . . ?
S1 S2 C3 N2 0.26(12) . . . . ?
S1 S2 C3 C4 -178.63(11) . . . . ?
N2 C3 C4 C5 178.36(13) . . . . ?
S2 C3 C4 C5 -2.82(18) . . . . ?
N2 C3 C4 C9 -2.4(2) . . . . ?
S2 C3 C4 C9 176.41(11) . . . . ?
C3 C4 C5 O5 1.4(2) . . . . ?
C9 C4 C5 O5 -177.86(13) . . . . ?
C3 C4 C5 C11 -176.92(14) . . . . ?
C9 C4 C5 C11 3.8(2) . . . . ?
N2 C1 N6 C8 -3.2(2) . . . . ?
S1 C1 N6 C8 176.99(11) . . . . ?
N2 C1 N6 C7 179.92(13) . . . . ?
S1 C1 N6 C7 0.1(2) . . . . ?
C3 C4 C9 O9 -164.03(14) . . . . ?
C5 C4 C9 O9 15.1(2) . . . . ?
C3 C4 C9 C10 16.2(2) . . . . ?
C5 C4 C9 C10 -164.62(15) . . . . ?

loop_
_cod_related_entry_id
_cod_related_entry_database
_cod_related_entry_code
1 ChemSpider 17265539
